data_1568377
loop_
_publ_author_name
'Shimomoto, Hiroaki'
'Miyano, Yuto'
'Kinoshita, Kaito'
'Itoh, Tomomichi'
'Ihara, Eiji'

_publ_section_title
;
 Initiating abilities of diphosphine- and diamine-ligated Pd
 complexes/NaBPh4 systems for C1 polymerization of diazoacetates
;
_journal_issue 9
_journal_name_full 'Polymer Chemistry'
_journal_page_first 1007
_journal_page_last 1018
_journal_paper_doi 10.1039/D2PY01548J
_journal_volume 14
_journal_year 2023
_chemical_formula_moiety 'C44 H32 Cl2 Fe O2 P2 Pd, C H Cl3'
_chemical_formula_sum 'C45 H33 Cl5 Fe O2 P2 Pd'
_chemical_formula_weight 1007.15
_space_group_crystal_system orthorhombic
_space_group_IT_number 33
_space_group_name_Hall 'P 2c -2n'
_space_group_name_H-M_alt 'P n a 21'
_atom_sites_solution_hydrogens geom
_atom_sites_solution_primary dual
_audit_creation_date 2022-08-10
_audit_creation_method
;
Olex2 1.5
(compiled 2022.04.07 svn.rca3783a0 for OlexSys, GUI svn.r6498)
;
_audit_update_record
;
2022-09-15 deposited with the CCDC.	2023-01-30 downloaded from the CCDC.
;
_cell_angle_alpha 90
_cell_angle_beta 90
_cell_angle_gamma 90
_cell_formula_units_Z 4
_cell_length_a 32.1117(4)
_cell_length_b 12.4315(2)
_cell_length_c 10.06140(10)
_cell_measurement_reflns_used 47264
_cell_measurement_temperature 100
_cell_measurement_theta_max 31.2870
_cell_measurement_theta_min 1.7410
_cell_volume 4016.48(9)
_computing_cell_refinement 'CrysAlisPro 1.171.41.93a (Rigaku OD, 2020)'
_computing_data_collection 'CrystalClear-SM Expert 2.1 b46 (Rigaku, 2016)'
_computing_data_reduction 'CrysAlisPro 1.171.41.93a (Rigaku OD, 2020)'
_computing_molecular_graphics 'Olex2 1.5 (Dolomanov et al., 2009)'
_computing_publication_material 'Olex2 1.5 (Dolomanov et al., 2009)'
_computing_structure_refinement 'SHELXL-2018/3 (Sheldrick, 2018)'
_computing_structure_solution 'SHELXT 2018/2 (Sheldrick, 2018)'
_diffrn_ambient_temperature 100
_diffrn_detector CCD
_diffrn_detector_area_resol_mean 7.111
_diffrn_detector_type 'Rigaku Saturn724+ area detector'
_diffrn_measured_fraction_theta_full 1.000
_diffrn_measured_fraction_theta_max 1.000
_diffrn_measurement_details
;
List of Runs (angles in degrees, time in seconds):

  # Type    Start    End  Width  t~exp~   \w     \q     \k     \f   Frames
#--------------------------------------------------------------------------
  1  \w   -110.00  70.00   0.50    2.00    --  -20.00  45.00   0.00  360
  2  \w   -110.00  70.00   0.50    2.00    --  -20.00  45.00  90.00  360
  3  \w   -110.00  70.00   0.50    2.00    --  -20.00  45.00 180.00  360
  4  \w   -110.00  70.00   0.50    2.00    --  -20.00  45.00 270.00  360
;
_diffrn_measurement_device 'abstract diffractometer'
_diffrn_measurement_device_type 'Rigaku Varimax with Saturn'
_diffrn_measurement_method '\w scans'
_diffrn_orient_matrix_type 'CrysAlisPro convention (1999,Acta A55,543-557)'
_diffrn_orient_matrix_UB_11 0.0034268000
_diffrn_orient_matrix_UB_12 -0.0562797000
_diffrn_orient_matrix_UB_13 -0.0035166000
_diffrn_orient_matrix_UB_21 0.0216718000
_diffrn_orient_matrix_UB_22 0.0090817000
_diffrn_orient_matrix_UB_23 -0.0075988000
_diffrn_orient_matrix_UB_31 0.0025262000
_diffrn_orient_matrix_UB_32 -0.0018275000
_diffrn_orient_matrix_UB_33 0.0700318000
_diffrn_radiation_collimation 0.3
_diffrn_radiation_monochromator 'multi-layer mirror optics'
_diffrn_radiation_probe x-ray
_diffrn_radiation_type 'Mo K\a'
_diffrn_radiation_wavelength 0.71073
_diffrn_reflns_av_R_equivalents 0.0485
_diffrn_reflns_av_unetI/netI 0.0300
_diffrn_reflns_Laue_measured_fraction_full 1.000
_diffrn_reflns_Laue_measured_fraction_max 1.000
_diffrn_reflns_limit_h_max 42
_diffrn_reflns_limit_h_min -42
_diffrn_reflns_limit_k_max 16
_diffrn_reflns_limit_k_min -16
_diffrn_reflns_limit_l_max 13
_diffrn_reflns_limit_l_min -13
_diffrn_reflns_number 66287
_diffrn_reflns_point_group_measured_fraction_full 0.998
_diffrn_reflns_point_group_measured_fraction_max 0.996
_diffrn_reflns_theta_full 25.242
_diffrn_reflns_theta_max 27.998
_diffrn_reflns_theta_min 1.757
_diffrn_source 'rotating anode X-ray generator'
_diffrn_source_current 24.0
_diffrn_source_power 1.2
_diffrn_source_target Mo
_diffrn_source_type 'MicroMax 007'
_diffrn_source_voltage 50.0
_exptl_absorpt_coefficient_mu 1.261
_exptl_absorpt_correction_T_max 1.00000
_exptl_absorpt_correction_T_min 0.74818
_exptl_absorpt_correction_type multi-scan
_exptl_absorpt_process_details
;
CrysAlisPro 1.171.41.93a (Rigaku Oxford Diffraction, 2020)
Empirical absorption correction using spherical harmonics,
 implemented in SCALE3 ABSPACK scaling algorithm.
;
_exptl_crystal_colour orange
_exptl_crystal_colour_primary orange
_exptl_crystal_density_diffrn 1.666
_exptl_crystal_density_method 'not measured'
_exptl_crystal_description needle
_exptl_crystal_F_000 2024
_exptl_crystal_size_max 0.25
_exptl_crystal_size_mid 0.03
_exptl_crystal_size_min 0.03
_refine_diff_density_max 0.392
_refine_diff_density_min -0.415
_refine_diff_density_rms 0.069
_refine_ls_abs_structure_details
;
 Flack x determined using 4016 quotients [(I+)-(I-)]/[(I+)+(I-)]
 (Parsons, Flack and Wagner, Acta Cryst. B69 (2013) 249-259).
;
_refine_ls_abs_structure_Flack -0.009(7)
_refine_ls_extinction_method none
_refine_ls_goodness_of_fit_ref 1.066
_refine_ls_hydrogen_treatment constr
_refine_ls_matrix_type full
_refine_ls_number_parameters 505
_refine_ls_number_reflns 9671
_refine_ls_number_restraints 1
_refine_ls_restrained_S_all 1.066
_refine_ls_R_factor_all 0.0303
_refine_ls_R_factor_gt 0.0276
_refine_ls_shift/su_max 0.001
_refine_ls_shift/su_mean 0.000
_refine_ls_structure_factor_coef Fsqd
_refine_ls_weighting_details 'w=1/[\s^2^(Fo^2^)+(0.0233P)^2^+2.3794P] where P=(Fo^2^+2Fc^2^)/3'
_refine_ls_weighting_scheme calc
_refine_ls_wR_factor_gt 0.0549
_refine_ls_wR_factor_ref 0.0558
_reflns_Friedel_coverage 0.886
_reflns_Friedel_fraction_full 0.997
_reflns_Friedel_fraction_max 0.991
_reflns_number_gt 9203
_reflns_number_total 9671
_reflns_threshold_expression 'I > 2\s(I)'
_cod_data_source_file d2py01548j2.cif
_cod_data_source_block shimomoto_autored_CCDC1
_cod_depositor_comments 'Adding full bibliography for 1568372--1568378.cif.'
_cod_database_code 1568377
_shelx_shelxl_version_number 2018/3
_chemical_oxdiff_formula Pd1Fe1Cl2P2O2C44H32
_shelx_space_group_comment
;
The symmetry employed for this shelxl refinement is uniquely defined
by the following loop, which should always be used as a source of
symmetry information in preference to the above space-group names.
They are only intended as comments.
;
_shelx_estimated_absorpt_t_max 0.963
_shelx_estimated_absorpt_t_min 0.743
_olex2_refinement_description
;
1. Fixed Uiso
 At 1.2 times of:
  All C(H) groups
2.a Ternary CH refined with riding coordinates:
 C45(H45)
2.b Aromatic/amide H refined with riding coordinates:
 C4(H4), C5(H5), C6(H6), C7(H7), C12(H12), C13(H13), C14(H14), C15(H15),
 C16(H16), C18(H18), C19(H19), C20(H20), C21(H21), C22(H22), C24(H24), C25(H25),
  C26(H26), C27(H27), C28(H28), C30(H30), C31(H31), C32(H32), C33(H33),
 C34(H34), C36(H36), C37(H37), C38(H38), C39(H39), C41(H41), C42(H42), C43(H43),
  C44(H44)
;
_olex2_exptl_crystal_mounting_method loop
_olex2_submission_special_instructions 'No special instructions were received'
_oxdiff_exptl_absorpt_empirical_details
;
Empirical correction (ABSPACK) includes:
- Absorption correction using spherical harmonics
- Frame scaling
- Detector area scaling
;
_oxdiff_exptl_absorpt_empirical_full_max 1.868
_oxdiff_exptl_absorpt_empirical_full_min 0.816

loop_
_space_group_symop_operation_xyz
'x, y, z'
'-x, -y, z+1/2'
'x+1/2, -y+1/2, z'
'-x+1/2, y+1/2, z+1/2'

loop_
_atom_site_label
_atom_site_type_symbol
_atom_site_fract_x
_atom_site_fract_y
_atom_site_fract_z
_atom_site_U_iso_or_equiv
_atom_site_adp_type
_atom_site_occupancy
_atom_site_site_symmetry_order
_atom_site_calc_flag
_atom_site_refinement_flags_posn
_atom_site_refinement_flags_adp
_atom_site_refinement_flags_occupancy
_atom_site_disorder_assembly
_atom_site_disorder_group
Pd1 Pd 0.36824(2) 0.67758(2) 0.51746(3) 0.00928(6) Uani 1 1 d . . . . .
Fe1 Fe 0.34336(2) 0.80742(4) 0.13021(5) 0.01001(10) Uani 1 1 d . . . . .
P1 P 0.35888(3) 0.58747(7) 0.32644(9) 0.00927(17) Uani 1 1 d . . . . .
P2 P 0.39105(3) 0.84372(7) 0.42907(9) 0.00969(18) Uani 1 1 d . . . . .
Cl2 Cl 0.26808(3) 0.63091(8) 0.58186(10) 0.0204(2) Uani 1 1 d . . . . .
Cl1 Cl 0.38213(3) 0.74477(8) 0.73183(9) 0.0199(2) Uani 1 1 d . . . . .
O1 O 0.41021(7) 0.4637(2) 0.6404(3) 0.0191(6) Uani 1 1 d . . . . .
O2 O 0.25096(8) 0.4830(2) 0.7981(3) 0.0224(6) Uani 1 1 d . . . . .
C1 C 0.34500(11) 0.5515(3) 0.6219(4) 0.0124(7) Uani 1 1 d . . . . .
C2 C 0.37453(10) 0.4722(3) 0.6821(4) 0.0125(7) Uani 1 1 d . . . . .
C3 C 0.35923(11) 0.4015(3) 0.7924(3) 0.0127(7) Uani 1 1 d . . . . .
C4 C 0.38657(11) 0.3313(3) 0.8554(4) 0.0138(7) Uani 1 1 d . . . . .
H4 H 0.414672 0.326470 0.826454 0.017 Uiso 1 1 calc R U . . .
C5 C 0.37284(13) 0.2680(3) 0.9608(4) 0.0174(8) Uani 1 1 d . . . . .
H5 H 0.391601 0.220343 1.004063 0.021 Uiso 1 1 calc R U . . .
C6 C 0.33165(12) 0.2745(3) 1.0028(4) 0.0180(8) Uani 1 1 d . . . . .
H6 H 0.322405 0.231830 1.075368 0.022 Uiso 1 1 calc R U . . .
C7 C 0.30406(12) 0.3429(3) 0.9391(4) 0.0170(8) Uani 1 1 d . . . . .
H7 H 0.275880 0.346404 0.967523 0.020 Uiso 1 1 calc R U . . .
C8 C 0.31751(11) 0.4067(3) 0.8331(4) 0.0133(7) Uani 1 1 d . . . . .
C9 C 0.28738(12) 0.4784(3) 0.7646(4) 0.0139(8) Uani 1 1 d . . . . .
C10 C 0.30462(11) 0.5457(3) 0.6566(4) 0.0138(7) Uani 1 1 d . . . . .
C11 C 0.36446(10) 0.9473(3) 0.5251(4) 0.0130(6) Uani 1 1 d . . . . .
C12 C 0.32140(10) 0.9563(3) 0.5157(4) 0.0161(7) Uani 1 1 d . . . . .
H12 H 0.306407 0.909717 0.458109 0.019 Uiso 1 1 calc R U . . .
C13 C 0.30013(13) 1.0330(3) 0.5898(4) 0.0222(9) Uani 1 1 d . . . . .
H13 H 0.270878 1.040920 0.579746 0.027 Uiso 1 1 calc R U . . .
C14 C 0.32145(15) 1.0974(4) 0.6778(4) 0.0296(10) Uani 1 1 d . . . . .
H14 H 0.306787 1.148161 0.730550 0.035 Uiso 1 1 calc R U . . .
C15 C 0.36429(15) 1.0881(4) 0.6894(5) 0.0305(10) Uani 1 1 d . . . . .
H15 H 0.378926 1.132637 0.750277 0.037 Uiso 1 1 calc R U . . .
C16 C 0.38594(13) 1.0143(3) 0.6126(4) 0.0211(8) Uani 1 1 d . . . . .
H16 H 0.415380 1.009332 0.619549 0.025 Uiso 1 1 calc R U . . .
C17 C 0.44658(11) 0.8720(3) 0.4498(4) 0.0122(7) Uani 1 1 d . . . . .
C18 C 0.46975(11) 0.8160(3) 0.5440(4) 0.0185(8) Uani 1 1 d . . . . .
H18 H 0.456924 0.761194 0.595451 0.022 Uiso 1 1 calc R U . . .
C19 C 0.51149(12) 0.8399(3) 0.5630(4) 0.0228(9) Uani 1 1 d . . . . .
H19 H 0.527208 0.800834 0.626742 0.027 Uiso 1 1 calc R U . . .
C20 C 0.53039(12) 0.9205(3) 0.4897(4) 0.0233(10) Uani 1 1 d . . . . .
H20 H 0.558899 0.937332 0.503924 0.028 Uiso 1 1 calc R U . . .
C21 C 0.50755(12) 0.9768(3) 0.3951(4) 0.0217(9) Uani 1 1 d . . . . .
H21 H 0.520468 1.032058 0.344464 0.026 Uiso 1 1 calc R U . . .
C22 C 0.46586(11) 0.9523(3) 0.3746(4) 0.0164(8) Uani 1 1 d . . . . .
H22 H 0.450386 0.990247 0.309215 0.020 Uiso 1 1 calc R U . . .
C23 C 0.33052(10) 0.4598(3) 0.3335(4) 0.0109(7) Uani 1 1 d . . . . .
C24 C 0.35060(11) 0.3687(3) 0.3835(4) 0.0150(7) Uani 1 1 d . . . . .
H24 H 0.378450 0.373980 0.414698 0.018 Uiso 1 1 calc R U . . .
C25 C 0.33008(12) 0.2706(3) 0.3878(4) 0.0166(8) Uani 1 1 d . . . . .
H25 H 0.344019 0.208733 0.420848 0.020 Uiso 1 1 calc R U . . .
C26 C 0.28921(12) 0.2626(3) 0.3439(4) 0.0168(8) Uani 1 1 d . . . . .
H26 H 0.275202 0.195322 0.346461 0.020 Uiso 1 1 calc R U . . .
C27 C 0.26895(12) 0.3531(3) 0.2963(4) 0.0166(8) Uani 1 1 d . . . . .
H27 H 0.240955 0.347717 0.266485 0.020 Uiso 1 1 calc R U . . .
C28 C 0.28935(11) 0.4519(3) 0.2919(4) 0.0137(8) Uani 1 1 d . . . . .
H28 H 0.275130 0.513950 0.260528 0.016 Uiso 1 1 calc R U . . .
C29 C 0.40921(11) 0.5464(3) 0.2591(4) 0.0114(7) Uani 1 1 d . . . . .
C30 C 0.44594(11) 0.5779(3) 0.3230(4) 0.0149(7) Uani 1 1 d . . . . .
H30 H 0.444658 0.623777 0.398440 0.018 Uiso 1 1 calc R U . . .
C31 C 0.48427(12) 0.5423(3) 0.2765(4) 0.0183(8) Uani 1 1 d . . . . .
H31 H 0.509124 0.564217 0.319947 0.022 Uiso 1 1 calc R U . . .
C32 C 0.48638(11) 0.4753(3) 0.1671(4) 0.0178(8) Uani 1 1 d . . . . .
H32 H 0.512635 0.451035 0.135562 0.021 Uiso 1 1 calc R U . . .
C33 C 0.45010(11) 0.4434(3) 0.1036(4) 0.0172(8) Uani 1 1 d . . . . .
H33 H 0.451597 0.397528 0.028168 0.021 Uiso 1 1 calc R U . . .
C34 C 0.41166(11) 0.4780(3) 0.1494(4) 0.0139(7) Uani 1 1 d . . . . .
H34 H 0.386921 0.455032 0.106100 0.017 Uiso 1 1 calc R U . . .
C35 C 0.33113(11) 0.6588(3) 0.1976(4) 0.0114(7) Uani 1 1 d . . . . .
C36 C 0.33753(11) 0.6552(3) 0.0568(3) 0.0119(7) Uani 1 1 d . . . . .
H36 H 0.358253 0.614720 0.011639 0.014 Uiso 1 1 calc R U . . .
C37 C 0.30724(11) 0.7231(3) -0.0031(4) 0.0145(8) Uani 1 1 d . . . . .
H37 H 0.304416 0.736403 -0.095631 0.017 Uiso 1 1 calc R U . . .
C38 C 0.28196(11) 0.7676(3) 0.0985(4) 0.0153(8) Uani 1 1 d . . . . .
H38 H 0.259280 0.815557 0.085511 0.018 Uiso 1 1 calc R U . . .
C39 C 0.29631(10) 0.7284(3) 0.2228(4) 0.0118(7) Uani 1 1 d . . . . .
H39 H 0.284930 0.745124 0.307495 0.014 Uiso 1 1 calc R U . . .
C40 C 0.38205(11) 0.8846(3) 0.2587(4) 0.0111(7) Uani 1 1 d . . . . .
C41 C 0.40492(10) 0.8427(3) 0.1468(4) 0.0125(7) Uani 1 1 d . . . . .
H41 H 0.427040 0.792076 0.150795 0.015 Uiso 1 1 calc R U . . .
C42 C 0.38861(11) 0.8904(3) 0.0293(4) 0.0165(7) Uani 1 1 d . . . . .
H42 H 0.398005 0.877200 -0.058773 0.020 Uiso 1 1 calc R U . . .
C43 C 0.35583(12) 0.9611(3) 0.0662(4) 0.0169(8) Uani 1 1 d . . . . .
H43 H 0.339428 1.002772 0.006833 0.020 Uiso 1 1 calc R U . . .
C44 C 0.35168(12) 0.9593(3) 0.2062(4) 0.0150(8) Uani 1 1 d . . . . .
H44 H 0.332322 0.999961 0.256851 0.018 Uiso 1 1 calc R U . . .
Cl5 Cl 0.48206(3) 0.20532(9) 0.64883(11) 0.0263(2) Uani 1 1 d . . . . .
Cl3 Cl 0.44076(3) 0.22864(9) 0.39529(12) 0.0298(2) Uani 1 1 d . . . . .
Cl4 Cl 0.52717(3) 0.29136(9) 0.42126(11) 0.0269(2) Uani 1 1 d . . . . .
C45 C 0.47865(12) 0.2842(3) 0.5022(5) 0.0230(9) Uani 1 1 d . . . . .
H45 H 0.469834 0.358671 0.527113 0.028 Uiso 1 1 calc R U . . .

loop_
_atom_site_aniso_label
_atom_site_aniso_U_11
_atom_site_aniso_U_22
_atom_site_aniso_U_33
_atom_site_aniso_U_23
_atom_site_aniso_U_13
_atom_site_aniso_U_12
Pd1 0.01073(11) 0.01017(11) 0.00695(11) -0.00159(12) 0.00069(12) -0.00179(9)
Fe1 0.0107(2) 0.0106(2) 0.0088(2) -0.0006(2) -0.0008(2) -0.00160(18)
P1 0.0100(4) 0.0095(4) 0.0083(4) -0.0018(3) -0.0002(3) -0.0009(3)
P2 0.0100(4) 0.0099(4) 0.0091(4) -0.0022(3) 0.0000(3) -0.0016(3)
Cl2 0.0155(4) 0.0246(5) 0.0210(5) 0.0056(4) 0.0029(4) 0.0070(4)
Cl1 0.0303(5) 0.0211(5) 0.0081(4) -0.0046(4) 0.0013(4) -0.0085(4)
O1 0.0120(12) 0.0242(14) 0.0212(15) 0.0031(12) 0.0039(11) 0.0015(10)
O2 0.0114(13) 0.0325(16) 0.0234(15) 0.0046(13) 0.0063(11) -0.0013(11)
C1 0.0159(17) 0.0118(16) 0.0094(17) -0.0031(14) 0.0011(14) -0.0028(13)
C2 0.0109(17) 0.0138(17) 0.0128(18) -0.0021(14) 0.0003(14) -0.0027(13)
C3 0.0168(17) 0.0131(17) 0.0081(17) -0.0033(14) 0.0000(14) -0.0011(14)
C4 0.0147(17) 0.0138(17) 0.0128(19) -0.0050(14) -0.0020(14) -0.0007(13)
C5 0.027(2) 0.0122(18) 0.0133(17) -0.0026(14) -0.0039(16) 0.0019(15)
C6 0.0261(19) 0.0150(17) 0.0129(19) 0.0016(16) 0.0023(17) -0.0045(14)
C7 0.0196(18) 0.0191(19) 0.0124(19) -0.0011(15) 0.0035(15) -0.0061(15)
C8 0.0134(17) 0.0137(17) 0.0129(17) -0.0020(15) -0.0001(15) -0.0026(13)
C9 0.0167(18) 0.0139(17) 0.0110(18) -0.0020(15) 0.0016(14) -0.0035(14)
C10 0.0153(17) 0.0150(17) 0.0110(18) -0.0020(15) -0.0006(14) 0.0010(13)
C11 0.0178(16) 0.0115(14) 0.0096(16) -0.0012(17) 0.0030(16) -0.0024(12)
C12 0.0179(16) 0.0152(16) 0.0151(17) 0.0017(18) 0.0039(18) -0.0001(13)
C13 0.026(2) 0.021(2) 0.019(2) 0.0055(17) 0.0099(17) 0.0047(16)
C14 0.045(3) 0.023(2) 0.020(2) -0.0054(18) 0.014(2) 0.010(2)
C15 0.044(3) 0.023(2) 0.025(2) -0.0128(18) 0.000(2) 0.002(2)
C16 0.0224(19) 0.0196(19) 0.021(2) -0.0071(17) -0.0007(17) -0.0027(15)
C17 0.0113(16) 0.0119(17) 0.0135(18) -0.0064(14) -0.0003(14) -0.0001(13)
C18 0.0189(18) 0.0175(17) 0.019(2) -0.0010(16) -0.0032(15) -0.0024(14)
C19 0.0192(19) 0.021(2) 0.028(2) -0.0006(17) -0.0087(16) 0.0027(15)
C20 0.0108(17) 0.023(2) 0.036(3) -0.0062(18) -0.0058(16) -0.0024(15)
C21 0.020(2) 0.0160(19) 0.029(2) -0.0034(17) 0.0013(18) -0.0067(15)
C22 0.0149(18) 0.0140(18) 0.020(2) -0.0018(15) -0.0019(15) -0.0011(14)
C23 0.0134(16) 0.0120(17) 0.0072(16) -0.0012(14) 0.0025(14) -0.0022(13)
C24 0.0140(17) 0.0156(18) 0.0155(19) -0.0009(15) -0.0014(15) 0.0001(14)
C25 0.0192(18) 0.0143(18) 0.0163(19) 0.0021(15) 0.0041(15) -0.0016(14)
C26 0.0199(18) 0.0163(18) 0.0143(19) -0.0022(15) 0.0039(15) -0.0053(14)
C27 0.0135(18) 0.0212(19) 0.0150(19) 0.0002(15) -0.0012(15) -0.0057(14)
C28 0.0133(17) 0.0157(18) 0.0122(18) 0.0027(15) -0.0006(14) -0.0007(14)
C29 0.0109(16) 0.0125(17) 0.0107(17) 0.0014(14) 0.0017(13) -0.0002(13)
C30 0.0155(17) 0.0129(17) 0.0163(19) -0.0043(15) -0.0002(15) 0.0003(13)
C31 0.0132(18) 0.0214(19) 0.020(2) -0.0023(16) -0.0058(15) -0.0012(15)
C32 0.0137(17) 0.0199(19) 0.020(2) 0.0030(16) 0.0041(15) 0.0036(14)
C33 0.0197(18) 0.0168(18) 0.0150(19) -0.0039(15) 0.0044(15) 0.0009(14)
C34 0.0154(17) 0.0156(17) 0.0107(18) -0.0017(15) -0.0011(14) -0.0015(13)
C35 0.0123(16) 0.0107(17) 0.0112(18) -0.0017(14) -0.0021(14) -0.0010(13)
C36 0.0124(16) 0.0113(17) 0.0119(18) -0.0025(13) -0.0005(13) -0.0036(13)
C37 0.0167(17) 0.0166(17) 0.0102(19) -0.0015(15) -0.0035(15) -0.0067(13)
C38 0.0104(17) 0.0179(18) 0.018(2) 0.0002(15) -0.0015(15) -0.0014(13)
C39 0.0097(16) 0.0120(17) 0.0136(18) -0.0011(14) 0.0003(14) -0.0038(13)
C40 0.0107(16) 0.0119(17) 0.0108(17) -0.0025(14) 0.0002(13) -0.0041(13)
C41 0.0111(16) 0.0148(17) 0.0116(18) -0.0043(14) 0.0022(14) -0.0041(13)
C42 0.0188(17) 0.0200(17) 0.0106(18) -0.0016(17) 0.0030(16) -0.0093(13)
C43 0.0225(19) 0.0132(18) 0.0150(18) 0.0031(15) -0.0046(15) -0.0058(15)
C44 0.0171(18) 0.0119(17) 0.0159(19) -0.0021(15) -0.0009(15) -0.0016(14)
Cl5 0.0228(5) 0.0329(5) 0.0233(5) 0.0031(5) 0.0012(4) 0.0002(4)
Cl3 0.0218(5) 0.0361(6) 0.0317(6) -0.0042(5) -0.0061(4) 0.0082(4)
Cl4 0.0217(5) 0.0303(5) 0.0285(6) 0.0092(5) 0.0012(4) 0.0032(4)
C45 0.0208(18) 0.0234(19) 0.025(2) -0.0003(19) 0.0018(18) 0.0038(15)

loop_
_atom_type_symbol
_atom_type_description
_atom_type_scat_dispersion_real
_atom_type_scat_dispersion_imag
_atom_type_scat_source
C C 0.0033 0.0016 'International Tables Vol C Tables 4.2.6.8 and 6.1.1.4'
H H 0.0000 0.0000 'International Tables Vol C Tables 4.2.6.8 and 6.1.1.4'
Cl Cl 0.1484 0.1585 'International Tables Vol C Tables 4.2.6.8 and 6.1.1.4'
Fe Fe 0.3463 0.8444 'International Tables Vol C Tables 4.2.6.8 and 6.1.1.4'
O O 0.0106 0.0060 'International Tables Vol C Tables 4.2.6.8 and 6.1.1.4'
P P 0.1023 0.0942 'International Tables Vol C Tables 4.2.6.8 and 6.1.1.4'
Pd Pd -0.9988 1.0072 'International Tables Vol C Tables 4.2.6.8 and 6.1.1.4'

loop_
_geom_angle_atom_site_label_1
_geom_angle_atom_site_label_2
_geom_angle_atom_site_label_3
_geom_angle
_geom_angle_site_symmetry_1
_geom_angle_site_symmetry_3
_geom_angle_publ_flag
P1 Pd1 P2 98.94(3) . . ?
P1 Pd1 Cl1 170.50(4) . . ?
Cl1 Pd1 P2 88.63(3) . . ?
C1 Pd1 P1 90.50(11) . . ?
C1 Pd1 P2 169.47(10) . . ?
C1 Pd1 Cl1 82.49(11) . . ?
C35 Fe1 C36 41.42(14) . . ?
C35 Fe1 C37 68.98(14) . . ?
C35 Fe1 C38 69.12(14) . . ?
C35 Fe1 C39 41.70(14) . . ?
C35 Fe1 C40 109.84(14) . . ?
C35 Fe1 C41 111.19(15) . . ?
C35 Fe1 C42 140.25(15) . . ?
C35 Fe1 C43 178.50(15) . . ?
C35 Fe1 C44 138.24(15) . . ?
C36 Fe1 C37 40.59(14) . . ?
C36 Fe1 C38 68.46(14) . . ?
C36 Fe1 C42 110.63(15) . . ?
C36 Fe1 C43 140.07(15) . . ?
C36 Fe1 C44 177.67(15) . . ?
C38 Fe1 C37 40.27(14) . . ?
C39 Fe1 C36 69.43(14) . . ?
C39 Fe1 C37 68.49(14) . . ?
C39 Fe1 C38 40.66(14) . . ?
C39 Fe1 C40 113.05(14) . . ?
C39 Fe1 C41 142.32(15) . . ?
C39 Fe1 C42 176.89(15) . . ?
C39 Fe1 C43 137.65(15) . . ?
C39 Fe1 C44 111.78(15) . . ?
C40 Fe1 C36 136.38(14) . . ?
C40 Fe1 C37 176.43(15) . . ?
C40 Fe1 C38 142.90(15) . . ?
C40 Fe1 C42 69.18(15) . . ?
C40 Fe1 C43 68.98(15) . . ?
C40 Fe1 C44 41.43(14) . . ?
C41 Fe1 C36 108.62(14) . . ?
C41 Fe1 C37 135.33(15) . . ?
C41 Fe1 C38 175.49(15) . . ?
C41 Fe1 C40 41.54(14) . . ?
C41 Fe1 C42 40.77(15) . . ?
C41 Fe1 C43 68.62(15) . . ?
C41 Fe1 C44 69.17(14) . . ?
C42 Fe1 C37 109.41(15) . . ?
C42 Fe1 C38 136.29(16) . . ?
C42 Fe1 C43 40.49(15) . . ?
C42 Fe1 C44 68.28(15) . . ?
C43 Fe1 C37 112.26(15) . . ?
C43 Fe1 C38 111.19(15) . . ?
C44 Fe1 C37 141.56(15) . . ?
C44 Fe1 C38 113.80(15) . . ?
C44 Fe1 C43 40.26(15) . . ?
C23 P1 Pd1 117.78(12) . . ?
C29 P1 Pd1 109.80(12) . . ?
C29 P1 C23 102.25(16) . . ?
C35 P1 Pd1 115.84(12) . . ?
C35 P1 C23 102.00(16) . . ?
C35 P1 C29 107.91(16) . . ?
C11 P2 Pd1 105.83(12) . . ?
C11 P2 C17 105.09(16) . . ?
C17 P2 Pd1 115.26(12) . . ?
C40 P2 Pd1 123.48(12) . . ?
C40 P2 C11 103.21(18) . . ?
C40 P2 C17 102.09(16) . . ?
C2 C1 Pd1 119.0(2) . . ?
C10 C1 Pd1 122.0(3) . . ?
C10 C1 C2 118.1(3) . . ?
O1 C2 C1 120.8(3) . . ?
O1 C2 C3 120.6(3) . . ?
C1 C2 C3 118.6(3) . . ?
C4 C3 C2 119.9(3) . . ?
C4 C3 C8 119.9(3) . . ?
C8 C3 C2 120.2(3) . . ?
C3 C4 H4 119.9 . . ?
C3 C4 C5 120.1(3) . . ?
C5 C4 H4 119.9 . . ?
C4 C5 H5 120.0 . . ?
C6 C5 C4 120.0(4) . . ?
C6 C5 H5 120.0 . . ?
C5 C6 H6 119.9 . . ?
C7 C6 C5 120.2(4) . . ?
C7 C6 H6 119.9 . . ?
C6 C7 H7 119.9 . . ?
C6 C7 C8 120.2(4) . . ?
C8 C7 H7 119.9 . . ?
C3 C8 C9 120.9(3) . . ?
C7 C8 C3 119.5(3) . . ?
C7 C8 C9 119.6(3) . . ?
O2 C9 C8 121.7(3) . . ?
O2 C9 C10 122.4(3) . . ?
C10 C9 C8 115.9(3) . . ?
C1 C10 Cl2 120.2(3) . . ?
C1 C10 C9 125.5(3) . . ?
C9 C10 Cl2 114.0(3) . . ?
C12 C11 P2 119.1(3) . . ?
C12 C11 C16 119.1(4) . . ?
C16 C11 P2 121.7(3) . . ?
C11 C12 H12 119.8 . . ?
C13 C12 C11 120.5(4) . . ?
C13 C12 H12 119.8 . . ?
C12 C13 H13 120.0 . . ?
C14 C13 C12 120.0(4) . . ?
C14 C13 H13 120.0 . . ?
C13 C14 H14 120.0 . . ?
C13 C14 C15 120.0(4) . . ?
C15 C14 H14 120.0 . . ?
C14 C15 H15 119.8 . . ?
C14 C15 C16 120.4(4) . . ?
C16 C15 H15 119.8 . . ?
C11 C16 H16 120.0 . . ?
C15 C16 C11 120.0(4) . . ?
C15 C16 H16 120.0 . . ?
C18 C17 P2 120.2(3) . . ?
C18 C17 C22 119.3(3) . . ?
C22 C17 P2 120.5(3) . . ?
C17 C18 H18 119.9 . . ?
C19 C18 C17 120.3(4) . . ?
C19 C18 H18 119.9 . . ?
C18 C19 H19 119.8 . . ?
C20 C19 C18 120.4(4) . . ?
C20 C19 H19 119.8 . . ?
C19 C20 H20 120.1 . . ?
C19 C20 C21 119.9(4) . . ?
C21 C20 H20 120.1 . . ?
C20 C21 H21 120.0 . . ?
C22 C21 C20 120.0(4) . . ?
C22 C21 H21 120.0 . . ?
C17 C22 H22 119.9 . . ?
C21 C22 C17 120.3(4) . . ?
C21 C22 H22 119.9 . . ?
C24 C23 P1 119.1(3) . . ?
C28 C23 P1 121.5(3) . . ?
C28 C23 C24 119.4(3) . . ?
C23 C24 H24 119.8 . . ?
C25 C24 C23 120.3(3) . . ?
C25 C24 H24 119.8 . . ?
C24 C25 H25 119.9 . . ?
C24 C25 C26 120.1(4) . . ?
C26 C25 H25 119.9 . . ?
C25 C26 H26 120.1 . . ?
C27 C26 C25 119.7(3) . . ?
C27 C26 H26 120.1 . . ?
C26 C27 H27 119.8 . . ?
C26 C27 C28 120.4(3) . . ?
C28 C27 H27 119.8 . . ?
C23 C28 C27 120.0(3) . . ?
C23 C28 H28 120.0 . . ?
C27 C28 H28 120.0 . . ?
C30 C29 P1 119.8(3) . . ?
C34 C29 P1 120.9(3) . . ?
C34 C29 C30 119.1(3) . . ?
C29 C30 H30 119.9 . . ?
C31 C30 C29 120.2(3) . . ?
C31 C30 H30 119.9 . . ?
C30 C31 H31 119.9 . . ?
C32 C31 C30 120.3(4) . . ?
C32 C31 H31 119.9 . . ?
C31 C32 H32 120.1 . . ?
C31 C32 C33 119.9(4) . . ?
C33 C32 H32 120.1 . . ?
C32 C33 H33 119.8 . . ?
C34 C33 C32 120.4(4) . . ?
C34 C33 H33 119.8 . . ?
C29 C34 H34 119.9 . . ?
C33 C34 C29 120.2(3) . . ?
C33 C34 H34 119.9 . . ?
P1 C35 Fe1 126.73(19) . . ?
C36 C35 Fe1 70.5(2) . . ?
C36 C35 P1 128.6(3) . . ?
C36 C35 C39 107.8(3) . . ?
C39 C35 Fe1 69.97(19) . . ?
C39 C35 P1 123.6(3) . . ?
Fe1 C36 H36 126.9 . . ?
C35 C36 Fe1 68.0(2) . . ?
C35 C36 H36 126.2 . . ?
C37 C36 Fe1 70.4(2) . . ?
C37 C36 C35 107.6(3) . . ?
C37 C36 H36 126.2 . . ?
Fe1 C37 H37 127.1 . . ?
C36 C37 Fe1 68.96(19) . . ?
C36 C37 H37 125.7 . . ?
C38 C37 Fe1 69.8(2) . . ?
C38 C37 C36 108.5(3) . . ?
C38 C37 H37 125.7 . . ?
Fe1 C38 H38 127.2 . . ?
C37 C38 Fe1 69.9(2) . . ?
C37 C38 H38 125.8 . . ?
C37 C38 C39 108.4(3) . . ?
C39 C38 Fe1 68.58(19) . . ?
C39 C38 H38 125.8 . . ?
Fe1 C39 H39 126.3 . . ?
C35 C39 Fe1 68.3(2) . . ?
C35 C39 H39 126.2 . . ?
C38 C39 Fe1 70.8(2) . . ?
C38 C39 C35 107.7(3) . . ?
C38 C39 H39 126.2 . . ?
P2 C40 Fe1 124.51(18) . . ?
C41 C40 Fe1 69.17(19) . . ?
C41 C40 P2 123.8(3) . . ?
C41 C40 C44 106.9(3) . . ?
C44 C40 Fe1 70.0(2) . . ?
C44 C40 P2 129.3(3) . . ?
Fe1 C41 H41 126.0 . . ?
C40 C41 Fe1 69.29(19) . . ?
C40 C41 H41 125.9 . . ?
C42 C41 Fe1 70.34(19) . . ?
C42 C41 C40 108.1(3) . . ?
C42 C41 H41 125.9 . . ?
Fe1 C42 H42 126.9 . . ?
C41 C42 Fe1 68.9(2) . . ?
C41 C42 H42 125.9 . . ?
C43 C42 Fe1 69.9(2) . . ?
C43 C42 C41 108.2(3) . . ?
C43 C42 H42 125.9 . . ?
Fe1 C43 H43 126.5 . . ?
C42 C43 Fe1 69.6(2) . . ?
C42 C43 H43 125.7 . . ?
C44 C43 Fe1 69.8(2) . . ?
C44 C43 C42 108.7(4) . . ?
C44 C43 H43 125.7 . . ?
Fe1 C44 H44 127.2 . . ?
C40 C44 Fe1 68.5(2) . . ?
C40 C44 H44 125.9 . . ?
C43 C44 Fe1 69.9(2) . . ?
C43 C44 C40 108.1(3) . . ?
C43 C44 H44 125.9 . . ?
Cl5 C45 H45 108.7 . . ?
Cl3 C45 Cl5 109.4(2) . . ?
Cl3 C45 H45 108.7 . . ?
Cl4 C45 Cl5 111.0(2) . . ?
Cl4 C45 Cl3 110.4(2) . . ?
Cl4 C45 H45 108.7 . . ?

loop_
_geom_bond_atom_site_label_1
_geom_bond_atom_site_label_2
_geom_bond_distance
_geom_bond_site_symmetry_2
_geom_bond_publ_flag
Pd1 P1 2.2447(9) . ?
Pd1 P2 2.3649(9) . ?
Pd1 Cl1 2.3555(9) . ?
Pd1 C1 2.030(4) . ?
Fe1 C35 2.007(4) . ?
Fe1 C36 2.040(3) . ?
Fe1 C37 2.060(3) . ?
Fe1 C38 2.058(3) . ?
Fe1 C39 2.029(3) . ?
Fe1 C40 2.033(4) . ?
Fe1 C41 2.032(3) . ?
Fe1 C42 2.051(3) . ?
Fe1 C43 2.056(4) . ?
Fe1 C44 2.054(4) . ?
P1 C23 1.831(3) . ?
P1 C29 1.826(4) . ?
P1 C35 1.806(4) . ?
P2 C11 1.822(4) . ?
P2 C17 1.829(4) . ?
P2 C40 1.812(4) . ?
Cl2 C10 1.750(4) . ?
O1 C2 1.225(4) . ?
O2 C9 1.218(5) . ?
C1 C2 1.495(5) . ?
C1 C10 1.345(5) . ?
C2 C3 1.499(5) . ?
C3 C4 1.391(5) . ?
C3 C8 1.403(5) . ?
C4 H4 0.9500 . ?
C4 C5 1.392(5) . ?
C5 H5 0.9500 . ?
C5 C6 1.391(5) . ?
C6 H6 0.9500 . ?
C6 C7 1.385(5) . ?
C7 H7 0.9500 . ?
C7 C8 1.397(5) . ?
C8 C9 1.485(5) . ?
C9 C10 1.479(5) . ?
C11 C12 1.391(5) . ?
C11 C16 1.394(5) . ?
C12 H12 0.9500 . ?
C12 C13 1.390(5) . ?
C13 H13 0.9500 . ?
C13 C14 1.376(6) . ?
C14 H14 0.9500 . ?
C14 C15 1.386(6) . ?
C15 H15 0.9500 . ?
C15 C16 1.387(6) . ?
C16 H16 0.9500 . ?
C17 C18 1.392(5) . ?
C17 C22 1.397(5) . ?
C18 H18 0.9500 . ?
C18 C19 1.386(5) . ?
C19 H19 0.9500 . ?
C19 C20 1.384(6) . ?
C20 H20 0.9500 . ?
C20 C21 1.390(6) . ?
C21 H21 0.9500 . ?
C21 C22 1.388(5) . ?
C22 H22 0.9500 . ?
C23 C24 1.397(5) . ?
C23 C28 1.390(5) . ?
C24 H24 0.9500 . ?
C24 C25 1.387(5) . ?
C25 H25 0.9500 . ?
C25 C26 1.388(5) . ?
C26 H26 0.9500 . ?
C26 C27 1.385(5) . ?
C27 H27 0.9500 . ?
C27 C28 1.394(5) . ?
C28 H28 0.9500 . ?
C29 C30 1.399(5) . ?
C29 C34 1.395(5) . ?
C30 H30 0.9500 . ?
C30 C31 1.389(5) . ?
C31 H31 0.9500 . ?
C31 C32 1.382(6) . ?
C32 H32 0.9500 . ?
C32 C33 1.387(5) . ?
C33 H33 0.9500 . ?
C33 C34 1.386(5) . ?
C34 H34 0.9500 . ?
C35 C36 1.432(5) . ?
C35 C39 1.436(5) . ?
C36 H36 0.9500 . ?
C36 C37 1.422(5) . ?
C37 H37 0.9500 . ?
C37 C38 1.417(5) . ?
C38 H38 0.9500 . ?
C38 C39 1.420(5) . ?
C39 H39 0.9500 . ?
C40 C41 1.442(5) . ?
C40 C44 1.446(5) . ?
C41 H41 0.9500 . ?
C41 C42 1.422(5) . ?
C42 H42 0.9500 . ?
C42 C43 1.421(5) . ?
C43 H43 0.9500 . ?
C43 C44 1.414(5) . ?
C44 H44 0.9500 . ?
Cl5 C45 1.775(4) . ?
Cl3 C45 1.765(4) . ?
Cl4 C45 1.760(4) . ?
C45 H45 1.0000 . ?

loop_
_geom_torsion_atom_site_label_1
_geom_torsion_atom_site_label_2
_geom_torsion_atom_site_label_3
_geom_torsion_atom_site_label_4
_geom_torsion
_geom_torsion_site_symmetry_1
_geom_torsion_site_symmetry_2
_geom_torsion_site_symmetry_3
_geom_torsion_site_symmetry_4
_geom_torsion_publ_flag
Pd1 P1 C23 C24 -75.6(3) . . . . ?
Pd1 P1 C23 C28 103.5(3) . . . . ?
Pd1 P1 C29 C30 -3.6(3) . . . . ?
Pd1 P1 C29 C34 172.1(3) . . . . ?
Pd1 P1 C35 Fe1 50.7(3) . . . . ?
Pd1 P1 C35 C36 144.3(3) . . . . ?
Pd1 P1 C35 C39 -38.3(3) . . . . ?
Pd1 P2 C11 C12 -65.8(3) . . . . ?
Pd1 P2 C11 C16 111.1(3) . . . . ?
Pd1 P2 C17 C18 -18.4(3) . . . . ?
Pd1 P2 C17 C22 163.8(3) . . . . ?
Pd1 P2 C40 Fe1 10.9(3) . . . . ?
Pd1 P2 C40 C41 -75.7(3) . . . . ?
Pd1 P2 C40 C44 102.5(3) . . . . ?
Pd1 C1 C2 O1 -20.7(5) . . . . ?
Pd1 C1 C2 C3 160.8(3) . . . . ?
Pd1 C1 C10 Cl2 14.5(4) . . . . ?
Pd1 C1 C10 C9 -159.6(3) . . . . ?
Fe1 C35 C36 C37 -59.6(2) . . . . ?
Fe1 C35 C39 C38 60.1(2) . . . . ?
Fe1 C36 C37 C38 -58.7(2) . . . . ?
Fe1 C37 C38 C39 -57.9(2) . . . . ?
Fe1 C38 C39 C35 -58.6(2) . . . . ?
Fe1 C40 C41 C42 59.9(2) . . . . ?
Fe1 C40 C44 C43 -58.9(3) . . . . ?
Fe1 C41 C42 C43 59.0(2) . . . . ?
Fe1 C42 C43 C44 59.0(3) . . . . ?
Fe1 C43 C44 C40 58.0(2) . . . . ?
P1 C23 C24 C25 -178.9(3) . . . . ?
P1 C23 C28 C27 178.8(3) . . . . ?
P1 C29 C30 C31 176.6(3) . . . . ?
P1 C29 C34 C33 -176.8(3) . . . . ?
P1 C35 C36 Fe1 -122.0(3) . . . . ?
P1 C35 C36 C37 178.5(3) . . . . ?
P1 C35 C39 Fe1 121.5(3) . . . . ?
P1 C35 C39 C38 -178.4(3) . . . . ?
P2 C11 C12 C13 178.6(3) . . . . ?
P2 C11 C16 C15 -176.4(3) . . . . ?
P2 C17 C18 C19 -177.8(3) . . . . ?
P2 C17 C22 C21 177.0(3) . . . . ?
P2 C40 C41 Fe1 118.3(3) . . . . ?
P2 C40 C41 C42 178.2(2) . . . . ?
P2 C40 C44 Fe1 -118.8(3) . . . . ?
P2 C40 C44 C43 -177.7(3) . . . . ?
O1 C2 C3 C4 5.0(5) . . . . ?
O1 C2 C3 C8 -175.5(3) . . . . ?
O2 C9 C10 Cl2 -0.3(5) . . . . ?
O2 C9 C10 C1 174.1(4) . . . . ?
C1 C2 C3 C4 -176.4(3) . . . . ?
C1 C2 C3 C8 3.0(5) . . . . ?
C2 C1 C10 Cl2 -176.1(3) . . . . ?
C2 C1 C10 C9 9.8(5) . . . . ?
C2 C3 C4 C5 177.9(3) . . . . ?
C2 C3 C8 C7 -177.9(3) . . . . ?
C2 C3 C8 C9 2.6(5) . . . . ?
C3 C4 C5 C6 0.4(5) . . . . ?
C3 C8 C9 O2 179.3(4) . . . . ?
C3 C8 C9 C10 -2.4(5) . . . . ?
C4 C3 C8 C7 1.6(5) . . . . ?
C4 C3 C8 C9 -178.0(3) . . . . ?
C4 C5 C6 C7 0.7(6) . . . . ?
C5 C6 C7 C8 -0.7(6) . . . . ?
C6 C7 C8 C3 -0.5(6) . . . . ?
C6 C7 C8 C9 179.1(3) . . . . ?
C7 C8 C9 O2 -0.3(5) . . . . ?
C7 C8 C9 C10 178.1(3) . . . . ?
C8 C3 C4 C5 -1.5(5) . . . . ?
C8 C9 C10 Cl2 -178.6(3) . . . . ?
C8 C9 C10 C1 -4.2(5) . . . . ?
C10 C1 C2 O1 169.6(3) . . . . ?
C10 C1 C2 C3 -9.0(5) . . . . ?
C11 P2 C17 C18 97.7(3) . . . . ?
C11 P2 C17 C22 -80.2(3) . . . . ?
C11 P2 C40 Fe1 -108.5(2) . . . . ?
C11 P2 C40 C41 164.9(3) . . . . ?
C11 P2 C40 C44 -16.9(4) . . . . ?
C11 C12 C13 C14 -2.9(6) . . . . ?
C12 C11 C16 C15 0.4(6) . . . . ?
C12 C13 C14 C15 2.0(6) . . . . ?
C13 C14 C15 C16 0.1(7) . . . . ?
C14 C15 C16 C11 -1.3(7) . . . . ?
C16 C11 C12 C13 1.7(6) . . . . ?
C17 P2 C11 C12 171.8(3) . . . . ?
C17 P2 C11 C16 -11.4(4) . . . . ?
C17 P2 C40 Fe1 142.6(2) . . . . ?
C17 P2 C40 C41 56.0(3) . . . . ?
C17 P2 C40 C44 -125.8(3) . . . . ?
C17 C18 C19 C20 0.7(6) . . . . ?
C18 C17 C22 C21 -0.9(5) . . . . ?
C18 C19 C20 C21 -0.9(6) . . . . ?
C19 C20 C21 C22 0.1(6) . . . . ?
C20 C21 C22 C17 0.7(6) . . . . ?
C22 C17 C18 C19 0.1(6) . . . . ?
C23 P1 C29 C30 -129.4(3) . . . . ?
C23 P1 C29 C34 46.3(3) . . . . ?
C23 P1 C35 Fe1 179.9(2) . . . . ?
C23 P1 C35 C36 -86.4(3) . . . . ?
C23 P1 C35 C39 90.9(3) . . . . ?
C23 C24 C25 C26 -0.8(6) . . . . ?
C24 C23 C28 C27 -2.1(6) . . . . ?
C24 C25 C26 C27 -0.3(6) . . . . ?
C25 C26 C27 C28 0.2(6) . . . . ?
C26 C27 C28 C23 1.0(6) . . . . ?
C28 C23 C24 C25 2.0(6) . . . . ?
C29 P1 C23 C24 44.9(3) . . . . ?
C29 P1 C23 C28 -136.0(3) . . . . ?
C29 P1 C35 Fe1 -72.8(3) . . . . ?
C29 P1 C35 C36 20.8(4) . . . . ?
C29 P1 C35 C39 -161.8(3) . . . . ?
C29 C30 C31 C32 -0.3(6) . . . . ?
C30 C29 C34 C33 -1.0(5) . . . . ?
C30 C31 C32 C33 0.0(6) . . . . ?
C31 C32 C33 C34 -0.3(6) . . . . ?
C32 C33 C34 C29 0.8(6) . . . . ?
C34 C29 C30 C31 0.8(5) . . . . ?
C35 P1 C23 C24 156.4(3) . . . . ?
C35 P1 C23 C28 -24.5(3) . . . . ?
C35 P1 C29 C30 123.5(3) . . . . ?
C35 P1 C29 C34 -60.8(3) . . . . ?
C35 C36 C37 Fe1 58.1(2) . . . . ?
C35 C36 C37 C38 -0.6(4) . . . . ?
C36 C35 C39 Fe1 -60.7(2) . . . . ?
C36 C35 C39 C38 -0.6(4) . . . . ?
C36 C37 C38 Fe1 58.2(2) . . . . ?
C36 C37 C38 C39 0.3(4) . . . . ?
C37 C38 C39 Fe1 58.8(2) . . . . ?
C37 C38 C39 C35 0.2(4) . . . . ?
C39 C35 C36 Fe1 60.3(2) . . . . ?
C39 C35 C36 C37 0.8(4) . . . . ?
C40 P2 C11 C12 65.2(3) . . . . ?
C40 P2 C11 C16 -118.0(3) . . . . ?
C40 P2 C17 C18 -154.8(3) . . . . ?
C40 P2 C17 C22 27.3(3) . . . . ?
C40 C41 C42 Fe1 -59.2(2) . . . . ?
C40 C41 C42 C43 -0.2(4) . . . . ?
C41 C40 C44 Fe1 59.6(2) . . . . ?
C41 C40 C44 C43 0.7(4) . . . . ?
C41 C42 C43 Fe1 -58.4(2) . . . . ?
C41 C42 C43 C44 0.6(4) . . . . ?
C42 C43 C44 Fe1 -58.9(3) . . . . ?
C42 C43 C44 C40 -0.8(4) . . . . ?
C44 C40 C41 Fe1 -60.2(2) . . . . ?
C44 C40 C41 C42 -0.3(4) . . . . ?
